data_1563769
loop_
_publ_author_name
'Jouffret, Laurent'
'Rivenet, Murielle'
'Abraham, Francis'

_publ_section_title
;
 A new series of pillared uranyl-vanadates based on uranophane-type sheets
 in the uranium-vanadium-linear alkyl diamine systems
;
_journal_issue 1
_journal_name_full 'Journal of Solid State Chemistry'
_journal_page_first 84
_journal_page_last 92
_journal_paper_doi 10.1016/j.jssc.2009.10.020
_journal_volume 183
_journal_year 2010
_chemical_formula_sum 'C3 H16 N2 O28 U5 V4'
_chemical_formula_weight 1922.1
_space_group_IT_number 36
_space_group_name_Hall 'C 2c -2'
_space_group_name_H-M_alt 'C m c 21'
_symmetry_cell_setting orthorhombic
_symmetry_space_group_name_Hall 'C 2c -2'
_symmetry_space_group_name_H-M 'C m c 21'
_cell_angle_alpha 90
_cell_angle_beta 90
_cell_angle_gamma 90
_cell_formula_units_Z 4
_cell_length_a 15.2754(2)
_cell_length_b 14.1374(2)
_cell_length_c 13.6609(2)
_cell_measurement_temperature 100
_cell_measurement_theta_max 31.05
_cell_measurement_theta_min 1.96
_cell_volume 2950.13(7)
_computing_publication_material 'Jana2000 (Petricek, Dusek & Palatinus, 2000)'
_computing_structure_refinement 'Jana2000 (Petricek, Dusek & Palatinus, 2000)'
_diffrn_ambient_temperature 100
_diffrn_measured_fraction_theta_full 1.00
_diffrn_measured_fraction_theta_max 0.99
_diffrn_measurement_device_type SMART-1K-CCD
_diffrn_measurement_method 'omega scan'
_diffrn_radiation_monochromator graphite
_diffrn_radiation_source 'fine-focus sealed tube'
_diffrn_radiation_type 'Mo K\a'
_diffrn_radiation_wavelength 0.71069
_diffrn_reflns_av_R_equivalents 0.0891
_diffrn_reflns_av_sigmaI/netI 0.0752
_diffrn_reflns_limit_h_max 22
_diffrn_reflns_limit_h_min -21
_diffrn_reflns_limit_k_max 19
_diffrn_reflns_limit_k_min -20
_diffrn_reflns_limit_l_max 19
_diffrn_reflns_limit_l_min -18
_diffrn_reflns_number 27953
_diffrn_reflns_theta_full 27.04
_diffrn_reflns_theta_max 31.05
_diffrn_reflns_theta_min 1.96
_exptl_absorpt_coefficient_mu 28.649
_exptl_absorpt_correction_T_max 1.000
_exptl_absorpt_correction_T_min 0.462
_exptl_absorpt_correction_type empirical
_exptl_absorpt_process_details sadabs
_exptl_crystal_colour yellow
_exptl_crystal_density_diffrn 4.32606
_exptl_crystal_description plate
_exptl_crystal_F_000 3231
_exptl_crystal_size_max 0.250
_exptl_crystal_size_mid 0.020
_exptl_crystal_size_min 0.006
_refine_diff_density_max 4.04
_refine_diff_density_min -4.64
_refine_ls_extinction_method none
_refine_ls_goodness_of_fit_gt 1.82
_refine_ls_goodness_of_fit_ref 1.71
_refine_ls_hydrogen_treatment undef
_refine_ls_number_parameters 117
_refine_ls_number_reflns 4556
_refine_ls_R_factor_all 0.0656
_refine_ls_R_factor_gt 0.0526
_refine_ls_shift/su_max 0.0424
_refine_ls_shift/su_mean 0.0078
_refine_ls_structure_factor_coef F
_refine_ls_weighting_details w=1/\s^2^(F)
_refine_ls_weighting_scheme sigma
_refine_ls_wR_factor_gt 0.0555
_refine_ls_wR_factor_ref 0.0570
_reflns_number_gt 3806
_reflns_number_total 4556
_reflns_threshold_expression I>3\s(I)
_cod_data_source_file JSSC-2010-183-84.cif
_cod_data_source_block 1
_cod_original_sg_symbol_Hall 'C -2x;-2yc;2zc'
_cod_database_code 1563769

loop_
_symmetry_equiv_pos_site_id
_symmetry_equiv_pos_as_xyz
1 x,y,z
2 -x,-y,1/2+z
3 -x,y,z
4 x,-y,1/2+z
5 1/2+x,1/2+y,z
6 1/2-x,1/2-y,1/2+z
7 1/2-x,1/2+y,z
8 1/2+x,1/2-y,1/2+z

loop_
_atom_site_label
_atom_site_type_symbol
_atom_site_fract_x
_atom_site_fract_y
_atom_site_fract_z
_atom_site_adp_type
_atom_site_U_iso_or_equiv
_atom_site_symmetry_multiplicity
_atom_site_occupancy
_atom_site_calc_flag
_atom_site_refinement_flags
_atom_site_disorder_assembly
_atom_site_disorder_group
U1 U 0.22184(4) 0.49205(4) 0.43733 Uani 0.00687(15) 8 1 d . . .
U2 U 0.27338(4) 0.74046(4) 0.55958(6) Uani 0.00700(15) 8 1 d . . .
U3 U 0.5 0.59590(6) 0.22820(8) Uani 0.0081(2) 4 1 d . . .
V1 V 0.25530(17) 0.5128(2) 0.1741(2) Uani 0.0084(8) 8 1 d . . .
V2 V 0.3065(2) 0.7377(2) 0.3305(2) Uani 0.0085(7) 8 1 d . . .
O1 O 0.3337(7) 0.4602(8) 0.4317(9) Uiso 0.015(2) 8 1 d . . .
O2 O 0.1115(7) 0.5205(8) 0.4545(9) Uiso 0.017(3) 8 1 d . . .
O3 O 0.1599(7) 0.7587(8) 0.5457(8) Uiso 0.014(3) 8 1 d . . .
O4 O 0.3867(7) 0.7215(8) 0.5806(8) Uiso 0.012(2) 8 1 d . . .
O5 O 0.5 0.6585(13) 0.1227(12) Uiso 0.019(4) 4 1 d . . .
O6 O 0.5 0.5308(11) 0.3456(12) Uiso 0.014(3) 4 1 d . . .
O7 O 0.3067(7) 0.8301(8) 0.4168(7) Uiso 0.012(2) 8 1 d . . .
O8 O 0.2111(7) 0.5967(8) 0.0972(8) Uiso 0.014(2) 8 1 d . . .
O9 O 0.2518(8) 0.4200(8) 0.0925(8) Uiso 0.015(2) 8 1 d . . .
O10 O 0.2655(7) 0.6494(8) 0.4110(8) Uiso 0.011(2) 8 1 d . . .
O11 O 0.1949(8) 0.4960(9) 0.2780(9) Uiso 0.016(3) 8 1 d . . .
O12 O 0.2416(7) 0.7569(7) 0.2351(10) Uiso 0.013(2) 8 1 d . . .
O13 O 0.4080(8) 0.7122(9) 0.2956(8) Uiso 0.018(3) 8 1 d . . .
O14 O 0.3579(8) 0.5403(9) 0.2043(8) Uiso 0.020(3) 8 1 d . . .
Ow1 O 0.5 0.4462(13) 0.1277(12) Uiso 0.021(4) 4 1 d . . .
N1 N 0.5 0.6575(15) -0.0779(13) Uiso 0.016(4) 4 1 d . . .
C1 C 0.5 0.707(2) -0.173(2) Uiso 0.036(7) 4 1 d . . .
C2 C 0.5 0.811(2) 0.846(2) Uiso 0.035(7) 4 1 d . . .
C3 C 0.5 0.873(2) 0.751(2) Uiso 0.035(7) 4 1 d . . .
N2 N 0.5 -0.0254(18) 0.7735(18) Uiso 0.033(6) 4 1 d . . .
Ow2 O 0.5 0.104(3) 0.632(3) Uiso 0.103(12) 4 1 d . . .

loop_
_atom_site_aniso_label
_atom_site_aniso_type_symbol
_atom_site_aniso_U_11
_atom_site_aniso_U_22
_atom_site_aniso_U_33
_atom_site_aniso_U_12
_atom_site_aniso_U_13
_atom_site_aniso_U_23
U1 U 0.0116(3) 0.0038(3) 0.0052(2) -0.0002(2) -0.0002(2) 0.0003(2)
U2 U 0.0118(3) 0.0041(3) 0.0051(2) 0.0000(2) 0.0007(2) 0.0003(2)
U3 U 0.0097(3) 0.0077(4) 0.0069(3) 0 0 -0.0007(3)
V1 V 0.0114(13) 0.0062(14) 0.0074(13) -0.0007(10) -0.0005(9) -0.0006(10)
V2 V 0.0138(14) 0.0060(13) 0.0057(11) 0.0001(11) 0.0004(11) 0.0002(10)

loop_
_atom_type_symbol
_atom_type_scat_dispersion_real
_atom_type_scat_dispersion_imag
_atom_type_scat_source
_atom_type_scat_Cromer_Mann_a1
_atom_type_scat_Cromer_Mann_b1
_atom_type_scat_Cromer_Mann_a2
_atom_type_scat_Cromer_Mann_b2
_atom_type_scat_Cromer_Mann_a3
_atom_type_scat_Cromer_Mann_b3
_atom_type_scat_Cromer_Mann_a4
_atom_type_scat_Cromer_Mann_b4
_atom_type_scat_Cromer_Mann_c
C 0.003 0.002 'International Tables Vol C Tables  4.2.6.8 and 6.1.1.4' 2.31 20.843901 1.02 10.2075 1.5886 0.5687 0.865 51.651199 0.2156
H 0.000 0.000 'International Tables Vol C Tables  4.2.6.8 and 6.1.1.4' 0.493002 10.5109 0.322912 26.1257 0.140191 3.14236 0.04081 57.799702 0.003038
N 0.006 0.003 'International Tables Vol C Tables  4.2.6.8 and 6.1.1.4' 12.2126 0.0057 3.1322 9.8933 2.0125 28.997499 1.1663 0.5826 -11.529
O 0.011 0.006 'International Tables Vol C Tables  4.2.6.8 and 6.1.1.4' 3.0485 13.2771 2.2868 5.7011 1.5463 0.3239 0.867 32.908901 0.2508
V 0.301 0.529 'International Tables Vol C Tables  4.2.6.8 and 6.1.1.4' 10.2971 6.8657 7.3511 0.4385 2.0703 26.893801 2.0571 102.477997 1.2199
U -9.677 9.665 'International Tables Vol C Tables  4.2.6.8 and 6.1.1.4' 36.0228 0.5293 23.4128 3.3253 14.9491 16.092699 4.188 100.612999 13.3966
